data_7118090
loop_
_publ_author_name
'Carlo U. Perotto'
'George Marshall'
'Graham J. Jones'
'E. Stephen Davies'
'William Lewis'
'Jonathan McMaster'
'Martin Schroder'

_publ_section_title
;
 A Ni(I)Fe(II) analogue of the Ni-L state of the active site of the [NiFe]
 hydrogenases
;
_journal_name_full Chem.Commun.
_journal_page_first 16988
_journal_paper_doi 10.1039/C5cc05881C
_journal_volume 51
_journal_year 2015
_chemical_formula_moiety 'C31 H60 Fe N6 Ni S2, 2(F6 P), C2 H3 N'
_chemical_formula_sum 'C33 H63 F12 Fe N7 Ni P2 S2'
_chemical_formula_weight 1026.52
_space_group_crystal_system orthorhombic
_space_group_IT_number 61
_space_group_name_Hall '-P 2ac 2ab'
_space_group_name_H-M_alt 'P b c a'
_symmetry_space_group_name_Hall '-P 2ac 2ab'
_symmetry_space_group_name_H-M 'P b c a'
_atom_sites_solution_hydrogens geom
_atom_sites_solution_primary direct
_atom_sites_solution_secondary difmap
_audit_creation_date 2015-03-04
_audit_creation_method
;
Olex2 1.2
(compiled 2015.01.26 svn.r3150 for OlexSys, GUI svn.r4998)
;
_audit_update_record
;
2015-07-01 deposited with the CCDC.
2015-09-30 downloaded from the CCDC.
;
_cell_angle_alpha 90
_cell_angle_beta 90
_cell_angle_gamma 90
_cell_formula_units_Z 8
_cell_length_a 24.9779(2)
_cell_length_b 15.33320(16)
_cell_length_c 25.33735(19)
_cell_measurement_reflns_used 46493
_cell_measurement_temperature 120(2)
_cell_measurement_theta_max 74.2100
_cell_measurement_theta_min 2.8790
_cell_volume 9703.98(15)
_computing_cell_refinement
;
CrysAlisPro, Agilent Technologies,
Version 1.171.37.33 (release 27-03-2014 CrysAlis171 .NET)
(compiled Mar 27 2014,17:12:48)
;
_computing_data_collection
;
CrysAlisPro, Agilent Technologies,
Version 1.171.37.33 (release 27-03-2014 CrysAlis171 .NET)
(compiled Mar 27 2014,17:12:48)
;
_computing_data_reduction
;
CrysAlisPro, Agilent Technologies,
Version 1.171.37.33 (release 27-03-2014 CrysAlis171 .NET)
(compiled Mar 27 2014,17:12:48)
;
_computing_molecular_graphics 'Olex2 (Dolomanov et al., 2009)'
_computing_publication_material 'Olex2 (Dolomanov et al., 2009)'
_computing_structure_refinement 'ShelXL (Sheldrick, 2008)'
_computing_structure_solution 'ShelXS (Sheldrick, 2008)'
_diffrn_ambient_environment N~2~
_diffrn_ambient_temperature 120(2)
_diffrn_detector 'CCD plate'
_diffrn_detector_area_resol_mean 10.3271
_diffrn_detector_type Atlas
_diffrn_measured_fraction_theta_full 1.000
_diffrn_measured_fraction_theta_max 0.987
_diffrn_measurement_details
;
  1 omega  -45.00   12.00   1.0000   15.0000
omega____ theta____ kappa____ phi______ frames
    -      -38.5000   37.0000   60.0000 57

  2 omega   -7.00   19.00   1.0000   15.0000
omega____ theta____ kappa____ phi______ frames
    -      -38.5000   37.0000  -60.0000 26

  3 omega   19.00  109.00   1.0000   15.0000
omega____ theta____ kappa____ phi______ frames
    -       42.7573   57.0000   60.0000 90

  4 omega   26.00  105.00   1.0000   60.0000
omega____ theta____ kappa____ phi______ frames
    -      104.5000  -94.0000   30.0000 79

  5 omega   27.00  144.00   1.0000   60.0000
omega____ theta____ kappa____ phi______ frames
    -      104.5000  -15.0000 -150.0000 117

  6 omega   41.00   98.00   1.0000   60.0000
omega____ theta____ kappa____ phi______ frames
    -      104.5000  -45.0000    0.0000 57

  7 omega  -29.00   73.00   1.0000   15.0000
omega____ theta____ kappa____ phi______ frames
    -       42.7573  -77.0000  -90.0000 102

  8 omega   13.00  114.00   1.0000   15.0000
omega____ theta____ kappa____ phi______ frames
    -       42.7573   77.0000  150.0000 101

  9 omega  -26.00   68.00   1.0000   15.0000
omega____ theta____ kappa____ phi______ frames
    -       42.7573  -57.0000  150.0000 94

 10 omega   18.00  111.00   1.0000   15.0000
omega____ theta____ kappa____ phi______ frames
    -       42.7573   57.0000  -60.0000 93

 11 omega   84.00  178.00   1.0000   60.0000
omega____ theta____ kappa____ phi______ frames
    -      104.5000   30.0000 -120.0000 94

 12 omega   73.00  174.00   1.0000   60.0000
omega____ theta____ kappa____ phi______ frames
    -      104.5000  125.0000    0.0000 101

 13 omega   82.00  174.00   1.0000   60.0000
omega____ theta____ kappa____ phi______ frames
    -      104.5000   45.0000  -30.0000 92

 14 omega   35.00   98.00   1.0000   60.0000
omega____ theta____ kappa____ phi______ frames
    -      104.5000  -45.0000   60.0000 63

 15 omega  -92.00   -2.00   1.0000   15.0000
omega____ theta____ kappa____ phi______ frames
    -      -38.5000  125.0000   30.0000 90

 16 omega   18.00  111.00   1.0000   15.0000
omega____ theta____ kappa____ phi______ frames
    -       42.7573   57.0000  120.0000 93

 17 omega   22.00  114.00   1.0000   15.0000
omega____ theta____ kappa____ phi______ frames
    -       42.7573   37.0000  -90.0000 92

 18 omega   13.00  114.00   1.0000   15.0000
omega____ theta____ kappa____ phi______ frames
    -       42.7573   77.0000  -30.0000 101

 19 omega   74.00  124.00   1.0000   60.0000
omega____ theta____ kappa____ phi______ frames
    -      104.5000   77.0000   90.0000 50
;
_diffrn_measurement_device 'four-circle diffractometer'
_diffrn_measurement_device_type 'GV1000, Atlas'
_diffrn_measurement_method '\w scans'
_diffrn_orient_matrix_UB_11 -0.0607248000
_diffrn_orient_matrix_UB_12 0.0153715000
_diffrn_orient_matrix_UB_13 -0.0052706000
_diffrn_orient_matrix_UB_21 -0.0048186000
_diffrn_orient_matrix_UB_22 0.0064625000
_diffrn_orient_matrix_UB_23 0.0604874000
_diffrn_orient_matrix_UB_31 0.0097722000
_diffrn_orient_matrix_UB_32 0.0990576000
_diffrn_orient_matrix_UB_33 -0.0031338000
_diffrn_radiation_monochromator mirror
_diffrn_radiation_probe x-ray
_diffrn_radiation_type CuK\a
_diffrn_radiation_wavelength 1.54184
_diffrn_reflns_av_R_equivalents 0.0384
_diffrn_reflns_av_unetI/netI 0.0158
_diffrn_reflns_laue_measured_fraction_full 1.000
_diffrn_reflns_laue_measured_fraction_max 0.987
_diffrn_reflns_limit_h_max 31
_diffrn_reflns_limit_h_min -30
_diffrn_reflns_limit_k_max 18
_diffrn_reflns_limit_k_min -16
_diffrn_reflns_limit_l_max 31
_diffrn_reflns_limit_l_min -31
_diffrn_reflns_number 89937
_diffrn_reflns_point_group_measured_fraction_full 1.000
_diffrn_reflns_point_group_measured_fraction_max 0.987
_diffrn_reflns_theta_full 67.684
_diffrn_reflns_theta_max 74.334
_diffrn_reflns_theta_min 3.489
_diffrn_source 'rotating-anode X-ray tube'
_diffrn_source_type 'GV1000 (Cu) X-ray Source'
_exptl_absorpt_coefficient_mu 5.000
_exptl_absorpt_correction_T_max 0.964
_exptl_absorpt_correction_T_min 0.817
_exptl_absorpt_correction_type gaussian
_exptl_absorpt_process_details
;
CrysAlisPro, Agilent Technologies,
Version 1.171.37.33 (release 27-03-2014 CrysAlis171 .NET)
(compiled Mar 27 2014,17:12:48)
Numerical absorption correction based on gaussian integration over
            a multifaceted crystal model
Empirical absorption correction using spherical harmonics,
 implemented in SCALE3 ABSPACK scaling algorithm.
;
_exptl_crystal_colour orange
_exptl_crystal_colour_primary orange
_exptl_crystal_density_diffrn 1.405
_exptl_crystal_description plate
_exptl_crystal_F_000 4272
_exptl_crystal_size_max 0.6628
_exptl_crystal_size_mid 0.1498
_exptl_crystal_size_min 0.0708
_refine_diff_density_max 0.693
_refine_diff_density_min -0.373
_refine_diff_density_rms 0.055
_refine_ls_extinction_coef .
_refine_ls_extinction_method none
_refine_ls_goodness_of_fit_ref 1.042
_refine_ls_hydrogen_treatment constr
_refine_ls_matrix_type full
_refine_ls_number_parameters 593
_refine_ls_number_reflns 9779
_refine_ls_number_restraints 153
_refine_ls_restrained_S_all 1.108
_refine_ls_R_factor_all 0.0371
_refine_ls_R_factor_gt 0.0351
_refine_ls_shift/su_max 0.002
_refine_ls_shift/su_mean 0.000
_refine_ls_structure_factor_coef Fsqd
_refine_ls_weighting_details 'w=1/[\s^2^(Fo^2^)+(0.0497P)^2^+7.7066P] where P=(Fo^2^+2Fc^2^)/3'
_refine_ls_weighting_scheme calc
_refine_ls_wR_factor_gt 0.0942
_refine_ls_wR_factor_ref 0.0958
_reflns_Friedel_coverage 0.000
_reflns_friedel_fraction_full .
_reflns_friedel_fraction_max .
_reflns_number_gt 9206
_reflns_number_total 9779
_reflns_threshold_expression 'I > 2\s(I)'
_cod_data_source_file c5cc05881c2.cif
_cod_data_source_block nicplw
_cod_original_cell_volume 9704.00(15)
_cod_database_code 7118090
_nottingham_internal_coll_name NICPLW
_nottingham_internal_coll_number 13771
_nottingham_internal_coll_client CP/JM
_nottingham_internal_coll_type custom
_nottingham_internal_coll_frame_method 'omega scans'
_nottingham_internal_coll_frame_time '15.0000, 60.0000'
_nottingham_internal_coll_frame_width 1.0000
_nottingham_internal_coll_user pcxcp1
_nottingham_internal_coll_date 03/07/2014
_nottingham_internal_coll_location NOTTS
_nottingham_internal_process_date 04/07/2014
_nottingham_internal_process_user pczcp1
_nottingham_internal_solution_date 05/07/2014
_nottingham_internal_solution_user pczcp1
_nottingham_internal_refinement_date 08/07/2014
_nottingham_internal_refinement_user pczcp1
_nottingham_internal_validation_date 5/3/2015
_nottingham_internal_validation_user pczwl
_nottingham_internal_archive_date 5/3/2015
_chemical_oxdiff_formula 'C33 H63 F11 Fe1 N7 Ni1 P2 S2'
_shelx_space_group_comment
;
The symmetry employed for this shelxl refinement is uniquely defined
by the following loop, which should always be used as a source of
symmetry information in preference to the above space-group names.
They are only intended as comments.
;
_reflns_odcompleteness_completeness 99.97
_reflns_odcompleteness_iscentric 1
_reflns_odcompleteness_theta 66.97
_olex2_refinement_description
;
1. Fixed Uiso
 At 1.2 times of:
  All C(H,H) groups
 At 1.5 times of:
  All C(H,H,H) groups
2. Rigid body (RIGU) restrains
 N7, C32, C33
 with sigma for 1-2 distances of 0.004 and sigma for 1-3 distances of 0.004
 C17, C18, C19, C20
 with sigma for 1-2 distances of 0.004 and sigma for 1-3 distances of 0.004
 P1, F1, F1A, F2, F2A, F3, F3A, F4, F4A, F5, F5A, F6, F6A
 with sigma for 1-2 distances of 0.004 and sigma for 1-3 distances of 0.004
3. Others
 Sof(F1A)=Sof(F2A)=Sof(F3A)=Sof(F4A)=Sof(F5A)=Sof(F6A)=1-FVAR(1)
 Sof(F1)=Sof(F2)=Sof(F3)=Sof(F4)=Sof(F5)=Sof(F6)=FVAR(1)
4.a Secondary CH2 refined with riding coordinates:
 C21(H21A,H21B), C22(H22A,H22B), C23(H23A,H23B), C25(H25A,H25B), C26(H26A,
 H26B), C27(H27A,H27B), C28(H28A,H28B), C30(H30A,H30B), C31(H31A,H31B)
4.b Idealised Me refined as rotating group:
 C6(H6A,H6B,H6C), C7(H7A,H7B,H7C), C8(H8A,H8B,H8C), C10(H10A,H10B,H10C),
 C11(H11A,H11B,H11C), C12(H12A,H12B,H12C), C14(H14A,H14B,H14C), C15(H15A,H15B,
 H15C), C16(H16A,H16B,H16C), C18(H18A,H18B,H18C), C19(H19A,H19B,H19C), C20(H20A,
 H20B,H20C), C24(H24A,H24B,H24C), C29(H29A,H29B,H29C), C32(H32A,H32B,H32C)
;
_shelx_shelxl_version_number 2014/7
_olex2_submission_special_instructions 'No special instructions were received'

loop_
_space_group_symop_operation_xyz
'x, y, z'
'-x+1/2, -y, z+1/2'
'x+1/2, -y+1/2, -z'
'-x, y+1/2, -z+1/2'
'-x, -y, -z'
'x-1/2, y, -z-1/2'
'-x-1/2, y-1/2, z'
'x, -y-1/2, z-1/2'

loop_
_atom_site_label
_atom_site_type_symbol
_atom_site_fract_x
_atom_site_fract_y
_atom_site_fract_z
_atom_site_U_iso_or_equiv
_atom_site_adp_type
_atom_site_occupancy
_atom_site_site_symmetry_order
_atom_site_calc_flag
_atom_site_refinement_flags_posn
_atom_site_refinement_flags_adp
_atom_site_refinement_flags_occupancy
_atom_site_disorder_assembly
_atom_site_disorder_group
Ni1 Ni 0.44511(2) 0.10783(2) 0.63156(2) 0.01744(8) Uani 1 1 d . . . . .
Fe1 Fe 0.56168(2) 0.15204(2) 0.63295(2) 0.01710(8) Uani 1 1 d . . . . .
S1 S 0.50545(2) 0.07446(3) 0.68980(2) 0.01917(10) Uani 1 1 d . . . . .
S2 S 0.50851(2) 0.06833(3) 0.57757(2) 0.02026(10) Uani 1 1 d . . . . .
N1 N 0.50293(7) 0.32511(11) 0.62725(6) 0.0250(3) Uani 1 1 d . . . . .
N2 N 0.62215(6) 0.22493(10) 0.72588(6) 0.0250(3) Uani 1 1 d . . . . .
N3 N 0.62556(6) 0.23577(11) 0.54532(6) 0.0277(3) Uani 1 1 d . . . . .
N4 N 0.63754(6) -0.00051(10) 0.64961(6) 0.0234(3) Uani 1 1 d . . . . .
N5 N 0.39806(6) 0.14709(9) 0.69009(6) 0.0199(3) Uani 1 1 d . . . . .
N6 N 0.39941(6) 0.13330(10) 0.56940(6) 0.0223(3) Uani 1 1 d . . . . .
C1 C 0.52080(7) 0.25564(13) 0.62960(7) 0.0212(4) Uani 1 1 d . . . . .
C2 C 0.59952(7) 0.20012(12) 0.68905(7) 0.0222(4) Uani 1 1 d . . . . .
C3 C 0.60267(7) 0.20181(12) 0.57904(7) 0.0236(4) Uani 1 1 d . . . . .
C4 C 0.60856(7) 0.05610(12) 0.63986(7) 0.0211(4) Uani 1 1 d . . . . .
C5 C 0.49350(8) 0.41958(13) 0.62518(8) 0.0284(4) Uani 1 1 d . . . . .
C6 C 0.45761(9) 0.44438(14) 0.67116(9) 0.0373(5) Uani 1 1 d . . . . .
H6A H 0.4229 0.4154 0.6673 0.056 Uiso 1 1 calc GR . . . .
H6B H 0.4524 0.5077 0.6715 0.056 Uiso 1 1 calc GR . . . .
H6C H 0.4744 0.4260 0.7043 0.056 Uiso 1 1 calc GR . . . .
C7 C 0.46715(12) 0.43997(17) 0.57272(10) 0.0515(7) Uani 1 1 d . . . . .
H7A H 0.4889 0.4160 0.5440 0.077 Uiso 1 1 calc GR . . . .
H7B H 0.4641 0.5033 0.5685 0.077 Uiso 1 1 calc GR . . . .
H7C H 0.4314 0.4138 0.5718 0.077 Uiso 1 1 calc GR . . . .
C8 C 0.54872(10) 0.46225(17) 0.63029(12) 0.0494(7) Uani 1 1 d . . . . .
H8A H 0.5650 0.4451 0.6639 0.074 Uiso 1 1 calc GR . . . .
H8B H 0.5448 0.5258 0.6292 0.074 Uiso 1 1 calc GR . . . .
H8C H 0.5716 0.4431 0.6011 0.074 Uiso 1 1 calc GR . . . .
C9 C 0.65361(8) 0.28381(16) 0.50391(8) 0.0350(5) Uani 1 1 d . . . . .
C10 C 0.61464(10) 0.34852(16) 0.48018(10) 0.0437(6) Uani 1 1 d . . . . .
H10A H 0.5840 0.3171 0.4653 0.066 Uiso 1 1 calc GR . . . .
H10B H 0.6326 0.3817 0.4522 0.066 Uiso 1 1 calc GR . . . .
H10C H 0.6022 0.3886 0.5077 0.066 Uiso 1 1 calc GR . . . .
C11 C 0.70000(13) 0.3307(3) 0.53050(14) 0.0850(13) Uani 1 1 d . . . . .
H11A H 0.6861 0.3695 0.5581 0.127 Uiso 1 1 calc GR . . . .
H11B H 0.7195 0.3652 0.5042 0.127 Uiso 1 1 calc GR . . . .
H11C H 0.7242 0.2878 0.5463 0.127 Uiso 1 1 calc GR . . . .
C12 C 0.67158(15) 0.2181(2) 0.46322(12) 0.0777(11) Uani 1 1 d . . . . .
H12A H 0.6950 0.1749 0.4799 0.117 Uiso 1 1 calc GR . . . .
H12B H 0.6912 0.2481 0.4350 0.117 Uiso 1 1 calc GR . . . .
H12C H 0.6402 0.1887 0.4483 0.117 Uiso 1 1 calc GR . . . .
C13 C 0.65266(8) 0.25500(14) 0.77126(8) 0.0291(4) Uani 1 1 d . . . . .
C14 C 0.62751(14) 0.33840(19) 0.79010(14) 0.0696(10) Uani 1 1 d . . . . .
H14A H 0.6304 0.3828 0.7624 0.104 Uiso 1 1 calc GR . . . .
H14B H 0.6460 0.3586 0.8219 0.104 Uiso 1 1 calc GR . . . .
H14C H 0.5897 0.3281 0.7982 0.104 Uiso 1 1 calc GR . . . .
C15 C 0.71006(11) 0.2638(3) 0.75348(14) 0.0794(12) Uani 1 1 d . . . . .
H15A H 0.7231 0.2073 0.7408 0.119 Uiso 1 1 calc GR . . . .
H15B H 0.7322 0.2832 0.7832 0.119 Uiso 1 1 calc GR . . . .
H15C H 0.7122 0.3068 0.7249 0.119 Uiso 1 1 calc GR . . . .
C16 C 0.64867(15) 0.1858(2) 0.81359(11) 0.0687(9) Uani 1 1 d . . . . .
H16A H 0.6112 0.1790 0.8243 0.103 Uiso 1 1 calc GR . . . .
H16B H 0.6701 0.2033 0.8442 0.103 Uiso 1 1 calc GR . . . .
H16C H 0.6621 0.1303 0.7998 0.103 Uiso 1 1 calc GR . . . .
C17 C 0.67371(8) -0.06435(13) 0.67284(7) 0.0262(4) Uani 1 1 d . U . . .
C18 C 0.71385(11) -0.01422(18) 0.70501(13) 0.0588(8) Uani 1 1 d . U . . .
H18A H 0.7328 0.0271 0.6822 0.088 Uiso 1 1 calc GR . . . .
H18B H 0.7396 -0.0548 0.7208 0.088 Uiso 1 1 calc GR . . . .
H18C H 0.6953 0.0178 0.7331 0.088 Uiso 1 1 calc GR . . . .
C19 C 0.69927(18) -0.1147(3) 0.62840(12) 0.0903(15) Uani 1 1 d . U . . .
H19A H 0.6717 -0.1478 0.6095 0.136 Uiso 1 1 calc GR . . . .
H19B H 0.7260 -0.1549 0.6428 0.136 Uiso 1 1 calc GR . . . .
H19C H 0.7167 -0.0740 0.6040 0.136 Uiso 1 1 calc GR . . . .
C20 C 0.64089(12) -0.1234(2) 0.70770(13) 0.0667(9) Uani 1 1 d . U . . .
H20A H 0.6233 -0.0886 0.7352 0.100 Uiso 1 1 calc GR . . . .
H20B H 0.6643 -0.1668 0.7242 0.100 Uiso 1 1 calc GR . . . .
H20C H 0.6137 -0.1531 0.6864 0.100 Uiso 1 1 calc GR . . . .
C21 C 0.48032(7) 0.13770(13) 0.74550(7) 0.0240(4) Uani 1 1 d . . . . .
H21A H 0.4685 0.0978 0.7739 0.029 Uiso 1 1 calc R . . . .
H21B H 0.5093 0.1750 0.7597 0.029 Uiso 1 1 calc R . . . .
C22 C 0.43391(7) 0.19410(12) 0.72817(7) 0.0221(4) Uani 1 1 d . . . . .
H22A H 0.4129 0.2117 0.7595 0.027 Uiso 1 1 calc R . . . .
H22B H 0.4479 0.2477 0.7112 0.027 Uiso 1 1 calc R . . . .
C23 C 0.37476(8) 0.06637(12) 0.71474(8) 0.0265(4) Uani 1 1 d . . . . .
H23A H 0.4042 0.0245 0.7211 0.032 Uiso 1 1 calc R . . . .
H23B H 0.3501 0.0392 0.6889 0.032 Uiso 1 1 calc R . . . .
C24 C 0.34448(10) 0.07936(16) 0.76644(9) 0.0426(6) Uani 1 1 d . . . . .
H24A H 0.3685 0.1051 0.7927 0.064 Uiso 1 1 calc GR . . . .
H24B H 0.3315 0.0229 0.7793 0.064 Uiso 1 1 calc GR . . . .
H24C H 0.3140 0.1184 0.7605 0.064 Uiso 1 1 calc GR . . . .
C25 C 0.35463(7) 0.20921(13) 0.67530(7) 0.0256(4) Uani 1 1 d . . . . .
H25A H 0.3708 0.2670 0.6681 0.031 Uiso 1 1 calc R . . . .
H25B H 0.3301 0.2159 0.7057 0.031 Uiso 1 1 calc R . . . .
C26 C 0.32249(8) 0.18119(15) 0.62761(8) 0.0288(4) Uani 1 1 d . . . . .
H26A H 0.3128 0.1188 0.6312 0.035 Uiso 1 1 calc R . . . .
H26B H 0.2889 0.2154 0.6261 0.035 Uiso 1 1 calc R . . . .
C27 C 0.35359(8) 0.19437(14) 0.57699(8) 0.0285(4) Uani 1 1 d . . . . .
H27A H 0.3287 0.1878 0.5468 0.034 Uiso 1 1 calc R . . . .
H27B H 0.3674 0.2549 0.5763 0.034 Uiso 1 1 calc R . . . .
C28 C 0.37948(8) 0.04528(13) 0.55085(8) 0.0303(4) Uani 1 1 d . . . . .
H28A H 0.3529 0.0237 0.5767 0.036 Uiso 1 1 calc R . . . .
H28B H 0.4100 0.0041 0.5512 0.036 Uiso 1 1 calc R . . . .
C29 C 0.35403(10) 0.04306(17) 0.49612(9) 0.0414(5) Uani 1 1 d . . . . .
H29A H 0.3224 0.0808 0.4957 0.062 Uiso 1 1 calc GR . . . .
H29B H 0.3434 -0.0169 0.4876 0.062 Uiso 1 1 calc GR . . . .
H29C H 0.3799 0.0638 0.4699 0.062 Uiso 1 1 calc GR . . . .
C30 C 0.43557(7) 0.17580(13) 0.52977(7) 0.0249(4) Uani 1 1 d . . . . .
H30A H 0.4471 0.2333 0.5434 0.030 Uiso 1 1 calc R . . . .
H30B H 0.4154 0.1858 0.4967 0.030 Uiso 1 1 calc R . . . .
C31 C 0.48440(8) 0.12150(14) 0.51780(7) 0.0267(4) Uani 1 1 d . . . . .
H31A H 0.5129 0.1592 0.5031 0.032 Uiso 1 1 calc R . . . .
H31B H 0.4754 0.0768 0.4910 0.032 Uiso 1 1 calc R . . . .
P1 P 0.72000(2) 0.54749(4) 0.38157(2) 0.03243(13) Uani 1 1 d . U . . .
F1 F 0.66637(16) 0.4962(3) 0.37970(19) 0.0991(14) Uani 0.711(9) 1 d . U P A 1
F1A F 0.6603(3) 0.5358(9) 0.4070(6) 0.097(4) Uani 0.289(9) 1 d . U P A 2
F2 F 0.7446(2) 0.4931(4) 0.4294(2) 0.0890(19) Uani 0.711(9) 1 d . U P A 1
F2A F 0.7313(5) 0.4714(7) 0.4201(4) 0.064(3) Uani 0.289(9) 1 d . U P A 2
F3 F 0.74396(17) 0.4852(3) 0.33521(11) 0.0649(11) Uani 0.711(9) 1 d . U P A 1
F3A F 0.7213(6) 0.4673(6) 0.3504(6) 0.090(3) Uani 0.289(9) 1 d . U P A 2
F4 F 0.7731(3) 0.5992(6) 0.3793(2) 0.136(2) Uani 0.711(9) 1 d . U P A 1
F4A F 0.7808(3) 0.5650(6) 0.3741(4) 0.052(2) Uani 0.289(9) 1 d . U P A 2
F5 F 0.6940(3) 0.6030(5) 0.3362(3) 0.0740(18) Uani 0.711(9) 1 d . U P A 1
F5A F 0.7107(7) 0.6172(8) 0.3368(7) 0.059(3) Uani 0.289(9) 1 d . U P A 2
F6 F 0.6962(3) 0.6096(3) 0.42357(18) 0.0848(16) Uani 0.711(9) 1 d . U P A 1
F6A F 0.7195(4) 0.6311(8) 0.4227(5) 0.065(3) Uani 0.289(9) 1 d . U P A 2
P2 P 0.51910(2) 0.74412(3) 0.61507(2) 0.02940(12) Uani 1 1 d . . . . .
F7 F 0.56967(5) 0.69039(10) 0.63728(5) 0.0409(3) Uani 1 1 d . . . . .
F8 F 0.51235(5) 0.78925(9) 0.67150(5) 0.0384(3) Uani 1 1 d . . . . .
F9 F 0.48052(6) 0.66583(9) 0.63323(5) 0.0403(3) Uani 1 1 d . . . . .
F10 F 0.52624(6) 0.69770(9) 0.55859(5) 0.0423(3) Uani 1 1 d . . . . .
F11 F 0.55817(6) 0.82092(10) 0.59668(5) 0.0445(3) Uani 1 1 d . . . . .
F12 F 0.46873(6) 0.79640(9) 0.59297(5) 0.0455(3) Uani 1 1 d . . . . .
N7 N 0.7337(3) 0.6457(5) 0.6107(3) 0.204(3) Uani 1 1 d . U . . .
C32 C 0.65530(18) 0.6197(3) 0.54400(17) 0.1042(15) Uani 1 1 d . U . . .
H32A H 0.6379 0.5634 0.5503 0.156 Uiso 1 1 calc GR . . . .
H32B H 0.6690 0.6215 0.5078 0.156 Uiso 1 1 calc GR . . . .
H32C H 0.6293 0.6668 0.5491 0.156 Uiso 1 1 calc GR . . . .
C33 C 0.6988(2) 0.6305(4) 0.5803(3) 0.132(2) Uani 1 1 d . U . . .

loop_
_atom_site_aniso_label
_atom_site_aniso_U_11
_atom_site_aniso_U_22
_atom_site_aniso_U_33
_atom_site_aniso_U_23
_atom_site_aniso_U_13
_atom_site_aniso_U_12
Ni1 0.01859(15) 0.01741(17) 0.01633(15) -0.00042(10) -0.00083(10) 0.00066(12)
Fe1 0.01787(14) 0.01713(15) 0.01632(14) -0.00022(10) -0.00039(9) 0.00180(10)
S1 0.0202(2) 0.0203(2) 0.01701(19) 0.00094(15) -0.00020(14) 0.00194(16)
S2 0.0229(2) 0.0204(2) 0.01742(19) -0.00322(15) -0.00119(15) 0.00242(16)
N1 0.0272(8) 0.0192(8) 0.0285(8) 0.0006(6) -0.0005(6) 0.0010(7)
N2 0.0261(8) 0.0247(8) 0.0243(8) -0.0008(6) -0.0042(6) -0.0026(6)
N3 0.0261(8) 0.0331(9) 0.0239(8) 0.0040(7) 0.0020(6) -0.0032(7)
N4 0.0212(7) 0.0243(8) 0.0247(7) 0.0003(6) -0.0004(6) 0.0011(6)
N5 0.0195(7) 0.0180(7) 0.0223(7) -0.0003(6) 0.0012(6) -0.0002(6)
N6 0.0226(7) 0.0228(8) 0.0214(7) 0.0003(6) -0.0026(6) 0.0002(6)
C1 0.0214(9) 0.0235(10) 0.0186(8) -0.0015(6) -0.0002(6) -0.0011(7)
C2 0.0216(8) 0.0190(9) 0.0261(9) 0.0031(7) 0.0026(7) 0.0023(7)
C3 0.0229(9) 0.0237(9) 0.0242(9) -0.0028(7) -0.0028(7) 0.0036(7)
C4 0.0211(8) 0.0232(9) 0.0189(8) -0.0015(7) 0.0014(6) -0.0018(7)
C5 0.0322(10) 0.0160(9) 0.0372(11) 0.0008(7) 0.0024(8) 0.0037(8)
C6 0.0409(12) 0.0245(10) 0.0465(12) -0.0063(9) 0.0103(10) 0.0023(9)
C7 0.0774(19) 0.0338(13) 0.0434(13) 0.0093(10) -0.0067(13) 0.0170(13)
C8 0.0380(13) 0.0267(12) 0.083(2) -0.0076(11) 0.0129(12) -0.0052(10)
C9 0.0289(10) 0.0467(13) 0.0295(10) 0.0128(9) 0.0050(8) -0.0062(9)
C10 0.0452(13) 0.0446(14) 0.0412(13) 0.0140(10) -0.0010(10) -0.0043(11)
C11 0.0509(17) 0.117(3) 0.087(2) 0.052(2) -0.0301(17) -0.0494(19)
C12 0.105(3) 0.076(2) 0.0521(17) 0.0182(16) 0.0445(18) 0.033(2)
C13 0.0286(9) 0.0302(10) 0.0285(9) -0.0072(8) -0.0084(8) -0.0022(8)
C14 0.085(2) 0.0480(17) 0.076(2) -0.0348(15) -0.0327(18) 0.0193(16)
C15 0.0337(14) 0.132(3) 0.073(2) -0.035(2) 0.0018(13) -0.0288(18)
C16 0.100(3) 0.069(2) 0.0368(14) 0.0108(13) -0.0225(15) -0.0040(18)
C17 0.0258(9) 0.0242(9) 0.0285(9) 0.0031(7) -0.0049(7) 0.0054(8)
C18 0.0494(15) 0.0436(14) 0.083(2) 0.0138(14) -0.0383(14) -0.0103(12)
C19 0.114(3) 0.109(3) 0.0477(16) -0.0071(17) -0.0069(16) 0.089(3)
C20 0.0496(15) 0.070(2) 0.080(2) 0.0466(17) -0.0237(14) -0.0215(14)
C21 0.0245(9) 0.0303(10) 0.0171(8) -0.0025(7) 0.0005(7) 0.0009(8)
C22 0.0222(8) 0.0232(9) 0.0210(8) -0.0038(7) 0.0015(6) -0.0007(7)
C23 0.0253(9) 0.0224(9) 0.0318(10) 0.0043(8) 0.0043(7) -0.0036(7)
C24 0.0400(12) 0.0420(13) 0.0459(13) 0.0077(10) 0.0190(10) -0.0053(10)
C25 0.0234(9) 0.0251(10) 0.0283(9) -0.0006(7) 0.0005(7) 0.0060(7)
C26 0.0208(9) 0.0320(11) 0.0334(10) 0.0007(8) -0.0013(7) 0.0026(8)
C27 0.0251(9) 0.0332(11) 0.0272(9) 0.0027(8) -0.0042(7) 0.0079(8)
C28 0.0319(10) 0.0285(10) 0.0304(10) -0.0041(8) -0.0065(8) -0.0044(8)
C29 0.0419(12) 0.0479(14) 0.0343(11) -0.0090(10) -0.0113(9) -0.0098(11)
C30 0.0288(10) 0.0267(10) 0.0191(8) 0.0025(7) -0.0021(7) -0.0001(8)
C31 0.0287(9) 0.0343(11) 0.0169(8) -0.0003(7) -0.0009(7) 0.0012(8)
P1 0.0250(3) 0.0288(3) 0.0435(3) 0.0040(2) -0.0003(2) 0.0010(2)
F1 0.061(2) 0.109(3) 0.127(3) -0.027(2) 0.0190(19) -0.045(2)
F1A 0.030(3) 0.121(7) 0.141(8) 0.046(6) 0.008(4) 0.010(3)
F2 0.077(3) 0.122(4) 0.068(2) 0.025(2) -0.0181(18) 0.037(3)
F2A 0.085(6) 0.043(4) 0.065(5) 0.036(3) 0.044(4) 0.024(4)
F3 0.080(2) 0.070(2) 0.0447(13) 0.0012(12) 0.0084(13) 0.0449(17)
F3A 0.116(8) 0.036(3) 0.117(6) -0.026(4) -0.042(5) 0.010(4)
F4 0.102(4) 0.205(6) 0.101(3) -0.033(4) 0.012(3) -0.105(4)
F4A 0.021(2) 0.063(4) 0.073(5) 0.022(3) 0.019(2) 0.020(3)
F5 0.087(3) 0.078(4) 0.0570(19) 0.011(2) -0.007(2) 0.036(2)
F5A 0.105(9) 0.023(3) 0.049(4) 0.011(3) 0.007(5) 0.031(4)
F6 0.143(5) 0.058(2) 0.0530(17) -0.0091(15) 0.034(3) 0.025(2)
F6A 0.079(6) 0.055(5) 0.062(4) -0.006(3) -0.006(4) 0.027(4)
P2 0.0332(3) 0.0327(3) 0.0223(2) 0.0063(2) -0.00228(18) -0.0069(2)
F7 0.0377(7) 0.0508(9) 0.0340(7) 0.0042(6) -0.0040(5) 0.0037(6)
F8 0.0511(7) 0.0383(7) 0.0258(6) 0.0028(5) 0.0003(5) -0.0003(6)
F9 0.0430(7) 0.0398(8) 0.0381(7) 0.0105(5) -0.0010(5) -0.0145(6)
F10 0.0517(8) 0.0489(8) 0.0264(6) -0.0020(5) -0.0011(5) -0.0098(6)
F11 0.0556(8) 0.0481(8) 0.0296(6) 0.0104(6) -0.0028(6) -0.0241(7)
F12 0.0472(8) 0.0489(8) 0.0403(7) 0.0119(6) -0.0095(6) 0.0037(6)
N7 0.166(6) 0.221(7) 0.227(6) 0.121(5) -0.036(5) 0.010(5)
C32 0.098(3) 0.127(4) 0.087(3) 0.025(3) 0.040(2) 0.035(3)
C33 0.111(4) 0.148(5) 0.139(4) 0.093(4) 0.021(3) 0.045(3)

loop_
_atom_type_symbol
_atom_type_description
_atom_type_scat_dispersion_real
_atom_type_scat_dispersion_imag
_atom_type_scat_source
C C 0.0181 0.0091 'International Tables Vol C Tables 4.2.6.8 and 6.1.1.4'
H H 0.0000 0.0000 'International Tables Vol C Tables 4.2.6.8 and 6.1.1.4'
F F 0.0727 0.0534 'International Tables Vol C Tables 4.2.6.8 and 6.1.1.4'
Fe Fe -1.1336 3.1974 'International Tables Vol C Tables 4.2.6.8 and 6.1.1.4'
N N 0.0311 0.0180 'International Tables Vol C Tables 4.2.6.8 and 6.1.1.4'
Ni Ni -3.0029 0.5091 'International Tables Vol C Tables 4.2.6.8 and 6.1.1.4'
P P 0.2955 0.4335 'International Tables Vol C Tables 4.2.6.8 and 6.1.1.4'
S S 0.3331 0.5567 'International Tables Vol C Tables 4.2.6.8 and 6.1.1.4'

loop_
_exptl_crystal_face_index_h
_exptl_crystal_face_index_k
_exptl_crystal_face_index_l
_exptl_crystal_face_perp_dist
_exptl_oxdiff_crystal_face_indexfrac_h
_exptl_oxdiff_crystal_face_indexfrac_k
_exptl_oxdiff_crystal_face_indexfrac_l
_exptl_oxdiff_crystal_face_x
_exptl_oxdiff_crystal_face_y
_exptl_oxdiff_crystal_face_z
16 0 -2 0.0649 16.0000 -0.0001 -2.0001 -0.9611 -0.1981 0.1626
-16 0 2 0.0849 -16.0000 0.0001 2.0001 0.9611 0.1981 -0.1626
-10 8 1 0.2144 -9.9996 8.0000 1.0002 0.7249 0.1604 0.6916
9 8 -1 0.2150 9.0004 8.0000 -1.0000 -0.4183 -0.0522 0.8835
1 10 -1 0.2456 1.0005 10.0000 -0.9999 0.0982 -0.0007 1.0035
2 9 -8 0.2096 2.0004 9.0000 -7.9999 0.0590 -0.4354 0.9361
-2 0 -16 0.0393 -2.0000 -0.0000 -16.0000 0.2058 -0.9582 0.0306
-2 -10 1 0.3988 -2.0005 -10.0000 0.9999 -0.0375 0.0055 -1.0133
2 0 16 0.0315 2.0000 0.0000 16.0000 -0.2058 0.9582 -0.0306

loop_
_geom_angle_atom_site_label_1
_geom_angle_atom_site_label_2
_geom_angle_atom_site_label_3
_geom_angle
_geom_angle_site_symmetry_1
_geom_angle_site_symmetry_3
S1 Ni1 Fe1 50.889(13) . .
S1 Ni1 S2 81.758(19) . .
S2 Ni1 Fe1 50.397(13) . .
N5 Ni1 Fe1 119.92(4) . .
N5 Ni1 S1 88.55(5) . .
N5 Ni1 S2 169.58(5) . .
N6 Ni1 Fe1 121.67(5) . .
N6 Ni1 S1 170.29(5) . .
N6 Ni1 S2 88.54(5) . .
N6 Ni1 N5 101.11(7) . .
S1 Fe1 Ni1 46.101(12) . .
S2 Fe1 Ni1 46.353(13) . .
S2 Fe1 S1 75.351(17) . .
C1 Fe1 Ni1 70.37(6) . .
C1 Fe1 S1 97.52(6) . .
C1 Fe1 S2 97.39(6) . .
C2 Fe1 Ni1 126.44(6) . .
C2 Fe1 S1 92.08(6) . .
C2 Fe1 S2 166.64(6) . .
C2 Fe1 C1 88.61(8) . .
C2 Fe1 C3 96.79(8) . .
C2 Fe1 C4 85.57(8) . .
C3 Fe1 Ni1 128.11(6) . .
C3 Fe1 S1 170.74(6) . .
C3 Fe1 S2 95.59(6) . .
C3 Fe1 C1 85.41(8) . .
C3 Fe1 C4 92.65(8) . .
C4 Fe1 Ni1 115.36(6) . .
C4 Fe1 S1 85.35(6) . .
C4 Fe1 S2 88.86(6) . .
C4 Fe1 C1 173.60(8) . .
Ni1 S1 Fe1 83.010(17) . .
C21 S1 Ni1 99.31(6) . .
C21 S1 Fe1 114.40(7) . .
Ni1 S2 Fe1 83.250(17) . .
C31 S2 Ni1 99.05(6) . .
C31 S2 Fe1 116.38(7) . .
C1 N1 C5 166.5(2) . .
C2 N2 C13 177.67(19) . .
C3 N3 C9 176.6(2) . .
C4 N4 C17 168.18(18) . .
C22 N5 Ni1 105.82(10) . .
C22 N5 C23 111.07(14) . .
C23 N5 Ni1 106.85(11) . .
C25 N5 Ni1 115.88(11) . .
C25 N5 C22 106.78(14) . .
C25 N5 C23 110.40(14) . .
C27 N6 Ni1 117.58(11) . .
C27 N6 C28 110.34(15) . .
C27 N6 C30 106.01(14) . .
C28 N6 Ni1 105.08(11) . .
C30 N6 Ni1 105.70(11) . .
C30 N6 C28 112.19(15) . .
N1 C1 Fe1 170.01(17) . .
N2 C2 Fe1 175.29(17) . .
N3 C3 Fe1 176.08(17) . .
N4 C4 Fe1 172.87(16) . .
N1 C5 C6 108.32(17) . .
N1 C5 C7 107.72(18) . .
N1 C5 C8 105.90(18) . .
C6 C5 C8 111.09(19) . .
C7 C5 C6 111.4(2) . .
C7 C5 C8 112.1(2) . .
C5 C6 H6A 109.5 . .
C5 C6 H6B 109.5 . .
C5 C6 H6C 109.5 . .
H6A C6 H6B 109.5 . .
H6A C6 H6C 109.5 . .
H6B C6 H6C 109.5 . .
C5 C7 H7A 109.5 . .
C5 C7 H7B 109.5 . .
C5 C7 H7C 109.5 . .
H7A C7 H7B 109.5 . .
H7A C7 H7C 109.5 . .
H7B C7 H7C 109.5 . .
C5 C8 H8A 109.5 . .
C5 C8 H8B 109.5 . .
C5 C8 H8C 109.5 . .
H8A C8 H8B 109.5 . .
H8A C8 H8C 109.5 . .
H8B C8 H8C 109.5 . .
N3 C9 C10 107.90(17) . .
N3 C9 C11 106.60(19) . .
N3 C9 C12 107.3(2) . .
C10 C9 C11 110.8(2) . .
C12 C9 C10 110.9(2) . .
C12 C9 C11 113.0(3) . .
C9 C10 H10A 109.5 . .
C9 C10 H10B 109.5 . .
C9 C10 H10C 109.5 . .
H10A C10 H10B 109.5 . .
H10A C10 H10C 109.5 . .
H10B C10 H10C 109.5 . .
C9 C11 H11A 109.5 . .
C9 C11 H11B 109.5 . .
C9 C11 H11C 109.5 . .
H11A C11 H11B 109.5 . .
H11A C11 H11C 109.5 . .
H11B C11 H11C 109.5 . .
C9 C12 H12A 109.5 . .
C9 C12 H12B 109.5 . .
C9 C12 H12C 109.5 . .
H12A C12 H12B 109.5 . .
H12A C12 H12C 109.5 . .
H12B C12 H12C 109.5 . .
N2 C13 C14 107.57(18) . .
N2 C13 C15 106.88(18) . .
N2 C13 C16 107.68(19) . .
C14 C13 C15 114.6(3) . .
C14 C13 C16 110.1(2) . .
C15 C13 C16 109.7(3) . .
C13 C14 H14A 109.5 . .
C13 C14 H14B 109.5 . .
C13 C14 H14C 109.5 . .
H14A C14 H14B 109.5 . .
H14A C14 H14C 109.5 . .
H14B C14 H14C 109.5 . .
C13 C15 H15A 109.5 . .
C13 C15 H15B 109.5 . .
C13 C15 H15C 109.5 . .
H15A C15 H15B 109.5 . .
H15A C15 H15C 109.5 . .
H15B C15 H15C 109.5 . .
C13 C16 H16A 109.5 . .
C13 C16 H16B 109.5 . .
C13 C16 H16C 109.5 . .
H16A C16 H16B 109.5 . .
H16A C16 H16C 109.5 . .
H16B C16 H16C 109.5 . .
N4 C17 C18 106.80(17) . .
N4 C17 C19 107.77(17) . .
N4 C17 C20 107.64(18) . .
C18 C17 C19 112.6(3) . .
C18 C17 C20 110.6(2) . .
C19 C17 C20 111.2(3) . .
C17 C18 H18A 109.5 . .
C17 C18 H18B 109.5 . .
C17 C18 H18C 109.5 . .
H18A C18 H18B 109.5 . .
H18A C18 H18C 109.5 . .
H18B C18 H18C 109.5 . .
C17 C19 H19A 109.5 . .
C17 C19 H19B 109.5 . .
C17 C19 H19C 109.5 . .
H19A C19 H19B 109.5 . .
H19A C19 H19C 109.5 . .
H19B C19 H19C 109.5 . .
C17 C20 H20A 109.5 . .
C17 C20 H20B 109.5 . .
C17 C20 H20C 109.5 . .
H20A C20 H20B 109.5 . .
H20A C20 H20C 109.5 . .
H20B C20 H20C 109.5 . .
S1 C21 H21A 109.6 . .
S1 C21 H21B 109.6 . .
H21A C21 H21B 108.2 . .
C22 C21 S1 110.08(12) . .
C22 C21 H21A 109.6 . .
C22 C21 H21B 109.6 . .
N5 C22 C21 111.69(15) . .
N5 C22 H22A 109.3 . .
N5 C22 H22B 109.3 . .
C21 C22 H22A 109.3 . .
C21 C22 H22B 109.3 . .
H22A C22 H22B 107.9 . .
N5 C23 H23A 108.2 . .
N5 C23 H23B 108.2 . .
N5 C23 C24 116.17(17) . .
H23A C23 H23B 107.4 . .
C24 C23 H23A 108.2 . .
C24 C23 H23B 108.2 . .
C23 C24 H24A 109.5 . .
C23 C24 H24B 109.5 . .
C23 C24 H24C 109.5 . .
H24A C24 H24B 109.5 . .
H24A C24 H24C 109.5 . .
H24B C24 H24C 109.5 . .
N5 C25 H25A 108.8 . .
N5 C25 H25B 108.8 . .
N5 C25 C26 113.90(16) . .
H25A C25 H25B 107.7 . .
C26 C25 H25A 108.8 . .
C26 C25 H25B 108.8 . .
C25 C26 H26A 109.3 . .
C25 C26 H26B 109.3 . .
H26A C26 H26B 108.0 . .
C27 C26 C25 111.51(17) . .
C27 C26 H26A 109.3 . .
C27 C26 H26B 109.3 . .
N6 C27 C26 114.80(16) . .
N6 C27 H27A 108.6 . .
N6 C27 H27B 108.6 . .
C26 C27 H27A 108.6 . .
C26 C27 H27B 108.6 . .
H27A C27 H27B 107.5 . .
N6 C28 H28A 108.3 . .
N6 C28 H28B 108.3 . .
N6 C28 C29 116.05(18) . .
H28A C28 H28B 107.4 . .
C29 C28 H28A 108.3 . .
C29 C28 H28B 108.3 . .
C28 C29 H29A 109.5 . .
C28 C29 H29B 109.5 . .
C28 C29 H29C 109.5 . .
H29A C29 H29B 109.5 . .
H29A C29 H29C 109.5 . .
H29B C29 H29C 109.5 . .
N6 C30 H30A 109.1 . .
N6 C30 H30B 109.1 . .
N6 C30 C31 112.46(16) . .
H30A C30 H30B 107.8 . .
C31 C30 H30A 109.1 . .
C31 C30 H30B 109.1 . .
S2 C31 H31A 109.6 . .
S2 C31 H31B 109.6 . .
C30 C31 S2 110.32(13) . .
C30 C31 H31A 109.6 . .
C30 C31 H31B 109.6 . .
H31A C31 H31B 108.1 . .
F1 P1 F2 95.2(3) . .
F1 P1 F3 89.9(2) . .
F1 P1 F5 84.0(3) . .
F1A P1 F6A 80.2(6) . .
F2 P1 F3 95.7(3) . .
F2A P1 F1A 80.5(5) . .
F2A P1 F4A 91.6(5) . .
F2A P1 F5A 173.0(7) . .
F2A P1 F6A 100.8(7) . .
F3A P1 F1A 98.1(6) . .
F3A P1 F2A 72.7(8) . .
F3A P1 F4A 93.4(6) . .
F3A P1 F5A 100.7(8) . .
F3A P1 F6A 173.5(6) . .
F4 P1 F1 176.1(3) . .
F4 P1 F2 88.0(3) . .
F4 P1 F3 87.7(3) . .
F4 P1 F5 92.9(4) . .
F4 P1 F6 92.3(3) . .
F4A P1 F1A 163.5(6) . .
F4A P1 F5A 86.5(7) . .
F4A P1 F6A 87.1(5) . .
F5 P1 F2 177.5(4) . .
F5 P1 F3 86.7(3) . .
F5A P1 F1A 103.0(7) . .
F5A P1 F6A 85.8(7) . .
F6 P1 F1 90.0(2) . .
F6 P1 F2 87.0(3) . .
F6 P1 F3 177.3(2) . .
F6 P1 F5 90.6(4) . .
F8 P2 F7 89.52(7) . .
F8 P2 F9 90.22(7) . .
F8 P2 F10 179.31(8) . .
F8 P2 F11 90.36(7) . .
F9 P2 F7 89.31(8) . .
F9 P2 F10 89.47(7) . .
F10 P2 F7 89.86(7) . .
F11 P2 F7 89.99(8) . .
F11 P2 F9 179.09(9) . .
F11 P2 F10 89.94(7) . .
F12 P2 F7 179.42(9) . .
F12 P2 F8 90.76(8) . .
F12 P2 F9 90.17(8) . .
F12 P2 F10 89.86(8) . .
F12 P2 F11 90.52(8) . .
H32A C32 H32B 109.5 . .
H32A C32 H32C 109.5 . .
H32B C32 H32C 109.5 . .
C33 C32 H32A 109.5 . .
C33 C32 H32B 109.5 . .
C33 C32 H32C 109.5 . .
N7 C33 C32 175.2(8) . .

loop_
_geom_bond_atom_site_label_1
_geom_bond_atom_site_label_2
_geom_bond_distance
_geom_bond_site_symmetry_2
Ni1 Fe1 2.9896(4) .
Ni1 S1 2.1704(5) .
Ni1 S2 2.1784(5) .
Ni1 N5 1.9857(15) .
Ni1 N6 1.9840(15) .
Fe1 S1 2.3371(5) .
Fe1 S2 2.3195(5) .
Fe1 C1 1.8904(19) .
Fe1 C2 1.8594(19) .
Fe1 C3 1.8698(19) .
Fe1 C4 1.8884(19) .
S1 C21 1.8238(18) .
S2 C31 1.8224(19) .
N1 C1 1.156(3) .
N1 C5 1.468(3) .
N2 C2 1.155(2) .
N2 C13 1.455(2) .
N3 C3 1.152(2) .
N3 C9 1.461(2) .
N4 C4 1.157(2) .
N4 C17 1.456(2) .
N5 C22 1.501(2) .
N5 C23 1.503(2) .
N5 C25 1.492(2) .
N6 C27 1.491(2) .
N6 C28 1.513(2) .
N6 C30 1.500(2) .
C5 C6 1.518(3) .
C5 C7 1.516(3) .
C5 C8 1.532(3) .
C6 H6A 0.9800 .
C6 H6B 0.9800 .
C6 H6C 0.9800 .
C7 H7A 0.9800 .
C7 H7B 0.9800 .
C7 H7C 0.9800 .
C8 H8A 0.9800 .
C8 H8B 0.9800 .
C8 H8C 0.9800 .
C9 C10 1.514(3) .
C9 C11 1.521(4) .
C9 C12 1.510(4) .
C10 H10A 0.9800 .
C10 H10B 0.9800 .
C10 H10C 0.9800 .
C11 H11A 0.9800 .
C11 H11B 0.9800 .
C11 H11C 0.9800 .
C12 H12A 0.9800 .
C12 H12B 0.9800 .
C12 H12C 0.9800 .
C13 C14 1.503(3) .
C13 C15 1.509(3) .
C13 C16 1.512(3) .
C14 H14A 0.9800 .
C14 H14B 0.9800 .
C14 H14C 0.9800 .
C15 H15A 0.9800 .
C15 H15B 0.9800 .
C15 H15C 0.9800 .
C16 H16A 0.9800 .
C16 H16B 0.9800 .
C16 H16C 0.9800 .
C17 C18 1.504(3) .
C17 C19 1.507(3) .
C17 C20 1.507(3) .
C18 H18A 0.9800 .
C18 H18B 0.9800 .
C18 H18C 0.9800 .
C19 H19A 0.9800 .
C19 H19B 0.9800 .
C19 H19C 0.9800 .
C20 H20A 0.9800 .
C20 H20B 0.9800 .
C20 H20C 0.9800 .
C21 H21A 0.9900 .
C21 H21B 0.9900 .
C21 C22 1.512(3) .
C22 H22A 0.9900 .
C22 H22B 0.9900 .
C23 H23A 0.9900 .
C23 H23B 0.9900 .
C23 C24 1.526(3) .
C24 H24A 0.9800 .
C24 H24B 0.9800 .
C24 H24C 0.9800 .
C25 H25A 0.9900 .
C25 H25B 0.9900 .
C25 C26 1.513(3) .
C26 H26A 0.9900 .
C26 H26B 0.9900 .
C26 C27 1.513(3) .
C27 H27A 0.9900 .
C27 H27B 0.9900 .
C28 H28A 0.9900 .
C28 H28B 0.9900 .
C28 C29 1.526(3) .
C29 H29A 0.9800 .
C29 H29B 0.9800 .
C29 H29C 0.9800 .
C30 H30A 0.9900 .
C30 H30B 0.9900 .
C30 C31 1.508(3) .
C31 H31A 0.9900 .
C31 H31B 0.9900 .
P1 F1 1.554(3) .
P1 F1A 1.634(8) .
P1 F2 1.594(5) .
P1 F2A 1.548(9) .
P1 F3 1.628(3) .
P1 F3A 1.461(9) .
P1 F4 1.546(5) .
P1 F4A 1.553(8) .
P1 F5 1.571(6) .
P1 F5A 1.576(13) .
P1 F6 1.547(4) .
P1 F6A 1.652(11) .
P2 F7 1.6098(14) .
P2 F8 1.5976(13) .
P2 F9 1.6068(13) .
P2 F10 1.6082(13) .
P2 F11 1.5988(13) .
P2 F12 1.5933(14) .
N7 C33 1.188(9) .
C32 H32A 0.9800 .
C32 H32B 0.9800 .
C32 H32C 0.9800 .
C32 C33 1.433(8) .

loop_
_geom_torsion_atom_site_label_1
_geom_torsion_atom_site_label_2
_geom_torsion_atom_site_label_3
_geom_torsion_atom_site_label_4
_geom_torsion
_geom_torsion_site_symmetry_1
_geom_torsion_site_symmetry_2
_geom_torsion_site_symmetry_3
_geom_torsion_site_symmetry_4
Ni1 S1 C21 C22 -6.68(14) . . . .
Ni1 S2 C31 C30 5.01(14) . . . .
Ni1 N5 C22 C21 -55.13(16) . . . .
Ni1 N5 C23 C24 170.19(15) . . . .
Ni1 N5 C25 C26 48.47(19) . . . .
Ni1 N6 C27 C26 -42.0(2) . . . .
Ni1 N6 C28 C29 -166.22(16) . . . .
Ni1 N6 C30 C31 54.40(17) . . . .
Fe1 S1 C21 C22 79.82(13) . . . .
Fe1 S2 C31 C30 -81.90(14) . . . .
S1 C21 C22 N5 39.39(18) . . . .
N5 C25 C26 C27 -74.8(2) . . . .
N6 C30 C31 S2 -37.82(19) . . . .
C1 N1 C5 C6 -120.8(8) . . . .
C1 N1 C5 C7 118.6(8) . . . .
C1 N1 C5 C8 -1.5(9) . . . .
C4 N4 C17 C18 -47.1(9) . . . .
C4 N4 C17 C19 -168.3(9) . . . .
C4 N4 C17 C20 71.7(9) . . . .
C22 N5 C23 C24 55.2(2) . . . .
C22 N5 C25 C26 166.03(15) . . . .
C23 N5 C22 C21 60.46(19) . . . .
C23 N5 C25 C26 -73.1(2) . . . .
C25 N5 C22 C21 -179.13(15) . . . .
C25 N5 C23 C24 -63.0(2) . . . .
C25 C26 C27 N6 70.7(2) . . . .
C27 N6 C28 C29 66.1(2) . . . .
C27 N6 C30 C31 179.91(15) . . . .
C28 N6 C27 C26 78.4(2) . . . .
C28 N6 C30 C31 -59.6(2) . . . .
C30 N6 C27 C26 -159.86(16) . . . .
C30 N6 C28 C29 -51.9(2) . . . .
